data_9014573
loop_
_publ_author_name
'Camara, F.'
'Sokolova, E.'
'Hawthorne, F. C.'

_publ_section_title
;
 Kazanskyite, BaTiNbNa3Ti(Si2O7)2O2(OH)2(H2O)4, a Group-III Ti-disilicate mineral from
 the Khibiny alkaline massif, Kola Peninsula, Russia: description and crystal structure
;
_journal_name_full 'Mineralogical Magazine'
_journal_page_first 473
_journal_page_last 492
_journal_paper_doi 10.1180/minmag.2012.076.3.03
_journal_volume 76
_journal_year 2012
_chemical_compound_source 'Khibiny alkaline massif, Kola Peninsula, Russia'
_chemical_formula_sum 'Al0.02 Ba0.7 Ca0.14 F0.6 Fe0.03 H9.44 K0.21 Mn0.57 Na2.55 Nb0.63 O21.42 Si4 Sr0.28 Ti2.09'
_chemical_name_mineral Kazanskyite
_space_group_IT_number 2
_symmetry_space_group_name_Hall '-P 1'
_symmetry_space_group_name_H-M 'P -1'
_cell_angle_alpha 98.172
_cell_angle_beta 90.916
_cell_angle_gamma 89.964
_cell_formula_units_Z 2
_cell_length_a 5.4260
_cell_length_b 7.135
_cell_length_c 25.514
_cell_volume 977.606
_database_code_amcsd 0018995
_exptl_crystal_density_diffrn 2.926
_cod_duplicate_entry 1519935
_cod_original_formula_sum 'Ti2.09 Mn.57 Na2.55 Ca.14 Fe.03 Al.02 Nb.63 Si4 Ba.7 Sr.28 K.21 O21.42 F.6 H9.44'
_cod_database_code 9014573

loop_
_space_group_symop_operation_xyz
x,y,z
-x,-y,-z

loop_
_atom_site_label
_atom_site_fract_x
_atom_site_fract_y
_atom_site_fract_z
_atom_site_occupancy
_atom_site_U_iso_or_equiv
_atom_site_type_symbol
_atom_site_attached_hydrogens
TiMO(1) 0.39620 0.14320 0.30847 0.74000 0.02750 Ti 0
MnMO(1) 0.39620 0.14320 0.30847 0.26000 0.02750 Mn 0
NaMO(2) 0.38110 0.63730 0.30400 1.00000 0.03250 Na 0
NaMO(3) 0.88730 0.89540 0.30320 0.78000 0.01260 Na 0
CaMO(3) 0.88730 0.89540 0.30320 0.11000 0.01260 Ca 0
MnMO(3) 0.88730 0.89540 0.30320 0.11000 0.01260 Mn 0
NaMO(4) 0.88600 0.38280 0.30420 0.77000 0.01150 Na 0
MnMO(4) 0.88600 0.38280 0.30420 0.20000 0.01150 Mn 0
FeMO(4) 0.88600 0.38280 0.30420 0.03000 0.01150 Fe 0
TiMH(1) 0.74440 0.70590 0.41946 0.98000 0.01430 Ti 0
AlMH(1) 0.74440 0.70590 0.41946 0.02000 0.01430 Al 0
NbMH(2) 0.01720 0.57590 0.18391 0.63000 0.01740 Nb 0
TiMH(2) 0.01720 0.57590 0.18391 0.37000 0.01740 Ti 0
Si(1) 0.24640 0.41640 0.41368 1.00000 0.01110 Si 0
Si(2) 0.24250 -0.01590 0.41606 1.00000 0.01140 Si 0
Si(3) 0.51250 0.87400 0.19727 1.00000 0.01120 Si 0
Si(4) 0.52490 0.29610 0.19860 1.00000 0.02700 Si 0
BaAP(1) 0.74633 0.23498 0.47349 0.56000 0.01090 Ba 0
SrAP(1) 0.74633 0.23498 0.47349 0.22000 0.01090 Sr 0
KAP(1) 0.74633 0.23498 0.47349 0.15000 0.01090 K 0
CaAP(1) 0.74633 0.23498 0.47349 0.03000 0.01090 Ca 0
BaAP(2) 0.01340 0.06540 0.13298 0.14000 0.03370 Ba 0
SrAP(2) 0.01340 0.06540 0.13298 0.06000 0.03370 Sr 0
KAP(2) 0.01340 0.06540 0.13298 0.06000 0.03370 K 0
O(1) 0.50900 0.91510 0.25920 1.00000 0.02200 O 0
O(2) 0.51720 0.07090 0.17300 1.00000 0.03110 O 0
O(3) 0.77200 0.37560 0.17700 1.00000 0.04800 O 0
O(4) 0.48220 0.53780 0.44030 1.00000 0.02000 O 0
O(5) 0.24630 0.21490 0.44070 1.00000 0.01400 O 0
O(6) 0.49660 0.91040 0.43900 1.00000 0.00900 O 0
O(7) -0.00100 0.90260 0.44230 1.00000 0.01700 O 0
O(8) 0.23700 0.36650 0.35150 1.00000 0.02100 O 0
O(9) 0.00300 0.52460 0.43640 1.00000 0.01200 O 0
O(10) 0.23700 0.95840 0.35200 1.00000 0.01500 O 0
O(11) 0.27940 0.75620 0.17390 1.00000 0.02300 O 0
O(12) 0.53800 0.32950 0.26450 1.00000 0.02200 O 0
O(13) 0.26600 0.37120 0.17530 1.00000 0.03200 O 0
O(14) 0.75450 0.76830 0.17520 1.00000 0.02300 O 0
OXOM(1) 0.74410 0.66330 0.35370 1.00000 0.02020 O 0
OXOM(2) 0.02410 0.61060 0.25620 1.00000 0.03300 O 0
O-HXOA(1) 0.67850 0.16400 0.35210 0.70000 0.02160 O 1
FXOA(1) 0.67850 0.16400 0.35210 0.30000 0.02160 F 0
O-HXOA(2) 0.08140 0.11460 0.26420 0.70000 0.02130 O 1
FXOA(2) 0.08140 0.11460 0.26420 0.30000 0.02130 F 0
WatXPM 0.00610 0.53100 0.09520 1.00000 0.05000 O 2
WatXPA 0.23500 0.19900 0.05630 0.26000 0.05000 O 2
WatW(1) 0.50700 0.59300 0.08090 0.71000 0.05000 O 2
WatW(2) 0.51100 0.16700 0.03700 0.46000 0.05000 O 2
WatW(3) 0.52300 0.41600 0.05460 0.34000 0.05000 O 2
WatW(4) 0.50200 0.89200 0.06440 0.29000 0.05000 O 2
WatW(5) 0.14500 0.44600 0.00010 0.25000 0.05000 O 2
WatW(6) -0.01300 0.88000 0.06440 0.40000 0.05000 O 2
WatW(7) 0.29800 -0.00200 -0.00110 0.31000 0.05000 O 2

loop_
_cod_changelog_entry_id
_cod_changelog_entry_author
_cod_changelog_entry_date
_cod_changelog_entry_text
1
;cod-tools version 3.8.0
Id: cif_guess_AMCSD_atom_types 9581 2023-05-17 12:35:41Z saulius
;
2023-05-23T09:23:01+03:00
;Derived atom types and hydrogen counts
from atom names that follow the AMCSD naming convention
(Wat == water, O-H == hydroxyl).
;

loop_
_cod_related_entry_id
_cod_related_entry_database
_cod_related_entry_code
1 AMCSD 0018995
